data_4120482
loop_
_publ_author_name
'Proetto, Maria T.'
'Rush, Anthony M.'
'Chien, Miao-Ping'
'Abellan Baeza, Patricia'
'Patterson, Joseph P.'
'Thompson, Matthew P.'
'Olson, Norman H.'
'Moore, Curtis E.'
'Rheingold, Arnold L.'
'Andolina, Christopher'
'Millstone, Jill'
'Howell, Stephen B.'
'Browning, Nigel D.'
'Evans, James E.'
'Gianneschi, Nathan C.'

_publ_section_title
;
 Dynamics of soft nanomaterials captured by transmission electron
 microscopy in liquid water.
;
_journal_issue 4
_journal_name_full 'Journal of the American Chemical Society'
_journal_page_first 1162
_journal_page_last 1165
_journal_paper_doi 10.1021/ja408513m
_journal_volume 136
_journal_year 2014
_chemical_formula_moiety 'C17 H25 N3 O5 Pt'
_chemical_formula_sum 'C17 H25 N3 O5 Pt'
_chemical_formula_weight 546.49
_chemical_name_systematic
;
 ?
;
_space_group_crystal_system orthorhombic
_space_group_IT_number 61
_space_group_name_Hall '-P 2ac 2ab'
_space_group_name_H-M_alt 'P b c a'
_symmetry_space_group_name_Hall '-P 2ac 2ab'
_symmetry_space_group_name_H-M 'P b c a'
_atom_sites_solution_hydrogens geom
_atom_sites_solution_primary direct
_atom_sites_solution_secondary difmap
_audit_creation_date 2013-07-22
_audit_creation_method
;
  Olex2 1.2-beta
  (compiled Apr 23 2013 17:59:47, GUI svn.r4466)
;
_cell_angle_alpha 90
_cell_angle_beta 90
_cell_angle_gamma 90
_cell_formula_units_Z 8
_cell_length_a 11.0050(3)
_cell_length_b 9.2447(3)
_cell_length_c 34.6234(8)
_cell_measurement_reflns_used 9934
_cell_measurement_temperature 100
_cell_measurement_theta_max 68.152
_cell_measurement_theta_min 2.552
_cell_volume 3522.51(17)
_computing_cell_refinement 'SAINT v8.30C (Bruker, 2013)'
_computing_data_collection 'Bruker APEX2 v2011.4-0 (Bruker, 2011)'
_computing_data_reduction 'SAINT v8.30C (Bruker, 2013)'
_computing_molecular_graphics
;
O. V. Dolomanov, L. J. Bourhis, R. J. Gildea, J. A. K. Howard and H. Puschmann,
OLEX2: a complete structure solution, refinement and analysis program.
J. Appl. Cryst. (2009). 42, 339-341.
;
_computing_publication_material
;
O. V. Dolomanov, L. J. Bourhis, R. J. Gildea, J. A. K. Howard and H. Puschmann,
OLEX2: a complete structure solution, refinement and analysis program.
J. Appl. Cryst. (2009). 42, 339-341.
;
_computing_structure_refinement
;
XL, G.M. Sheldrick, Acta Cryst.
(2008). A64, 112-122
;
_computing_structure_solution
;
XT, G.M. Sheldrick, Acta Cryst.
(2008). A64, 112-122
;
_diffrn_ambient_temperature 100.0
_diffrn_detector 'Bruker APEX CCD'
_diffrn_detector_area_resol_mean 8.0
_diffrn_detector_type 'CCD Area Detector'
_diffrn_measured_fraction_theta_full 0.974
_diffrn_measured_fraction_theta_max 0.968
_diffrn_measurement_device 'Kappa Four-Circle Diffractometer'
_diffrn_measurement_device_type 'Bruker X8 APEX'
_diffrn_measurement_method '\w and \f scans'
_diffrn_radiation_monochromator 'Double Bounce Multilayer Mirrors'
_diffrn_radiation_probe x-ray
_diffrn_radiation_type CuK\a
_diffrn_radiation_wavelength 1.54178
_diffrn_radiation_xray_symbol K-L~3~
_diffrn_reflns_av_R_equivalents 0.0538
_diffrn_reflns_av_unetI/netI 0.0312
_diffrn_reflns_Laue_measured_fraction_full 0.974
_diffrn_reflns_Laue_measured_fraction_max 0.968
_diffrn_reflns_limit_h_max 11
_diffrn_reflns_limit_h_min -12
_diffrn_reflns_limit_k_max 11
_diffrn_reflns_limit_k_min -9
_diffrn_reflns_limit_l_max 41
_diffrn_reflns_limit_l_min -36
_diffrn_reflns_number 25898
_diffrn_reflns_point_group_measured_fraction_full 0.974
_diffrn_reflns_point_group_measured_fraction_max 0.968
_diffrn_reflns_theta_full 68.000
_diffrn_reflns_theta_max 68.330
_diffrn_reflns_theta_min 2.552
_diffrn_source 'Micro Focus Rotating Anode'
_diffrn_source_type 'Bruker FR-591'
_diffrn_standards_number 0
_exptl_absorpt_coefficient_mu 15.213
_exptl_absorpt_correction_T_max 0.1665
_exptl_absorpt_correction_T_min 0.0569
_exptl_absorpt_correction_type multi-scan
_exptl_absorpt_process_details
;
SADABS-2012/1 (Bruker,2012) was used for absorption correction.
wR2(int) was 0.1134 before and 0.0638 after correction.
The Ratio of minimum to maximum transmission is 0.3417.
The \l/2 correction factor is 0.0015.
;
_exptl_crystal_colour Colorless
_exptl_crystal_colour_primary Colorless
_exptl_crystal_density_diffrn 2.061
_exptl_crystal_description Needle
_exptl_crystal_F_000 2128
_exptl_crystal_size_max 0.097
_exptl_crystal_size_mid 0.013
_exptl_crystal_size_min 0.005
_refine_diff_density_max 2.787
_refine_diff_density_min -1.915
_refine_diff_density_rms 0.212
_refine_ls_extinction_method none
_refine_ls_goodness_of_fit_ref 1.269
_refine_ls_hydrogen_treatment constr
_refine_ls_matrix_type full
_refine_ls_number_parameters 181
_refine_ls_number_reflns 3127
_refine_ls_number_restraints 32
_refine_ls_restrained_S_all 1.263
_refine_ls_R_factor_all 0.0946
_refine_ls_R_factor_gt 0.0745
_refine_ls_shift/su_max 0.000
_refine_ls_shift/su_mean 0.000
_refine_ls_structure_factor_coef Fsqd
_refine_ls_weighting_details
;
 w=1/[\s^2^(Fo^2^)+179.3957P]
 where P=(Fo^2^+2Fc^2^)/3
;
_refine_ls_weighting_scheme calc
_refine_ls_wR_factor_gt 0.1651
_refine_ls_wR_factor_ref 0.1731
_reflns_Friedel_coverage 0.000
_reflns_number_gt 2146
_reflns_number_total 3127
_reflns_threshold_expression 'I > 2\s(I)'
_cod_data_source_file ja408513m_si_007.cif
_cod_data_source_block Gian04
_cod_depositor_comments
;
The following automatic conversions were performed:

'_diffrn_radiation_probe' value 'X-ray' changed to 'x-ray' according
to
/usr/data/users/saulius/automatic-downloads/current/ACS/lib/dictionaries/cif_core.dic
dictionary named 'cif_core.dic' version 2.4.2 from 2011-04-26.

Automatic conversion script
Id: cif_fix_values 2281 2013-09-26 08:29:07Z andrius 
;
_cod_database_code 4120482
_olex2_refinement_description
;
1. Fixed Uiso
 At 1.2 times of:
  All C(H) groups, All C(H,H) groups, All C(H,H,H,H) groups, All N(H) groups,
  All N(H,H,H,H) groups
2. Restrained distances
 C11-C12B = C11-C15 = C11-C15B = C11-C12 = C15B-C14 = C15-C14 = C13-C14 = C13-
 C12 = C13B-C14 = C13B-C12B
 1.54 with sigma of 0.005
 C17-C13B = C15B-C16B
 1.54 with sigma of 0.005
 C17-C16B
 1.4 with sigma of 0.005
 C13-C17 = C15-C16
 1.54 with sigma of 0.005
 C17-C16
 1.4 with sigma of 0.005
 C7B-C8B = C7-C8 = C9B-C8B = C9B-C8 = C6B-C7 = C6B-C7B = C6B-C5 = C6B-C5B = C4-
 C5 = C4B-C5B = C9B-C4B = C9B-C4
 1.54 with sigma of 0.005
 N2-C5B = N1-C4B
 1.4 with sigma of 0.005
 N1-C4 = N2-C5
 1.4 with sigma of 0.005
3. Uiso/Uaniso restraints and constraints
Uanis(C11) = Uanis(C12) = Uanis(C15) = Uanis(C17) = Uanis(C13) = Uanis(C16) = Uanis(C14) = Uanis(C16B) = Uanis(C12B) = Uanis(C15B) = Uanis(C13B)
Uanis(N2) = Uanis(C5) = Uanis(C5B) = Uanis(C4B) = Uanis(C4) = Uanis(N1) = Uanis(C9B) = Uanis(C8B) = Uanis(C7) = Uanis(C7B) = Uanis(C8) = Uanis(C6B)
4. Others
 Fixed Sof: H1AA(0.5) H1AB(0.5) H1BC(0.5) H1BD(0.5) H2AA(0.5) H2AB(0.5)
 H2BC(0.5) H2BD(0.5) C4(0.5) H4(0.5) C4B(0.5) H4B(0.5) C5(0.5) H5(0.5) C5B(0.5)
 H5B(0.5) H6BA(0.5) H6BB(0.5) H6BC(0.5) H6BD(0.5) C7(0.5) H7A(0.5) H7B(0.5)
 C7B(0.5) H7BA(0.5) H7BB(0.5) C8(0.5) H8A(0.5) H8B(0.5) C8B(0.5) H8BA(0.5)
 H8BB(0.5) H9BC(0.5) H9BD(0.5) H9BA(0.5) H9BB(0.5) H11(0.5) H11A(0.5) C12(0.5)
 H12A(0.5) H12B(0.5) C12B(0.5) H12C(0.5) H12D(0.5) C13(0.5) H13(0.5) C13B(0.5)
 H13B(0.5) H14A(0.5) H14B(0.5) H14C(0.5) H14D(0.5) C15(0.5) H15(0.5) C15B(0.5)
 H15B(0.5) C16(0.5) H16(0.5) C16B(0.5) H16B(0.5) H17(0.5) H17A(0.5)
5.a Ternary CH refined with riding coordinates:
 C2(H2), C4(H4), C4B(H4B), C5(H5), C5B(H5B), C11(H11), C11(H11A), C13(H13),
 C13B(H13B), C15(H15), C15B(H15B)
5.b Secondary CH2 refined with riding coordinates:
 N1(H1AA,H1AB), N1(H1BC,H1BD), N2(H2AA,H2AB), N2(H2BC,H2BD), C6B(H6BA,H6BB),
 C6B(H6BC,H6BD), C7(H7A,H7B), C7B(H7BA,H7BB), C8(H8A,H8B), C8B(H8BA,H8BB),
 C9B(H9BC,H9BD), C9B(H9BA,H9BB), C12(H12A,H12B), C12B(H12C,H12D), C14(H14A,
 H14B), C14(H14C,H14D)
5.c Aromatic/amide H refined with riding coordinates:
 N3(H3), C16(H16), C16B(H16B), C17(H17), C17(H17A)
;
_shelx_estimated_absorpt_t_max 0.928
_shelx_estimated_absorpt_t_min 0.320
_shelx_space_group_comment
;
The symmetry employed for this shelxl refinement is uniquely defined
by the following loop, which should always be used as a source of
symmetry information in preference to the above space-group names.
They are only intended as comments.
;
_shelxl_version_number 2013-2

loop_
_space_group_symop_operation_xyz
'x, y, z'
'-x+1/2, -y, z+1/2'
'x+1/2, -y+1/2, -z'
'-x, y+1/2, -z+1/2'
'-x, -y, -z'
'x-1/2, y, -z-1/2'
'-x-1/2, y-1/2, z'
'x, -y-1/2, z-1/2'

loop_
_atom_site_label
_atom_site_type_symbol
_atom_site_fract_x
_atom_site_fract_y
_atom_site_fract_z
_atom_site_U_iso_or_equiv
_atom_site_adp_type
_atom_site_occupancy
_atom_site_site_symmetry_order
_atom_site_calc_flag
_atom_site_refinement_flags_posn
_atom_site_refinement_flags_adp
_atom_site_refinement_flags_occupancy
_atom_site_disorder_assembly
_atom_site_disorder_group
Pt1 Pt 0.75429(6) 0.33037(8) -0.00734(2) 0.0333(2) Uani 1 1 d . . . . .
O1 O 0.8810(10) 0.4506(14) 0.0202(4) 0.035(3) Uani 1 1 d . . . . .
O2 O 0.6211(10) 0.4531(15) 0.0172(4) 0.037(3) Uani 1 1 d . . . . .
O3 O 0.9319(11) 0.5945(15) 0.0684(4) 0.045(3) Uani 1 1 d . . . . .
O4 O 0.5664(11) 0.6106(14) 0.0623(4) 0.041(3) Uani 1 1 d . . . . .
O5 O 0.8276(13) 0.3280(16) 0.1385(4) 0.054(4) Uani 1 1 d . . . . .
N1 N 0.8809(13) 0.2187(16) -0.0381(4) 0.0373(16) Uani 1 1 d D . . . .
H1AA H 0.9443 0.2867 -0.0471 0.045 Uiso 0.5 1 calc R U P A 1
H1AB H 0.9203 0.1470 -0.0209 0.045 Uiso 0.5 1 calc R U P A 1
H1BC H 0.9588 0.2720 -0.0392 0.045 Uiso 0.5 1 calc R U P A 2
H1BD H 0.8953 0.1219 -0.0267 0.045 Uiso 0.5 1 calc R U P A 2
N2 N 0.6390(13) 0.2148(16) -0.0415(4) 0.0373(16) Uani 1 1 d D . . . .
H2AA H 0.6236 0.1176 -0.0305 0.045 Uiso 0.5 1 calc R U P B 1
H2AB H 0.5605 0.2657 -0.0448 0.045 Uiso 0.5 1 calc R U P B 1
H2BC H 0.5954 0.1430 -0.0254 0.045 Uiso 0.5 1 calc R U P B 2
H2BD H 0.5778 0.2810 -0.0527 0.045 Uiso 0.5 1 calc R U P B 2
N3 N 0.7379(14) 0.5237(17) 0.1124(4) 0.038(3) Uani 1 1 d . . . . .
H3 H 0.7029 0.6079 0.1164 0.046 Uiso 1 1 calc R U . . .
C1 C 0.8598(16) 0.508(2) 0.0532(5) 0.034(4) Uani 1 1 d . . . . .
C2 C 0.7419(16) 0.4650(17) 0.0744(4) 0.029(3) Uani 1 1 d . . . . .
H2 H 0.7390 0.3572 0.0763 0.035 Uiso 1 1 calc R U . . .
C3 C 0.6345(16) 0.515(2) 0.0505(5) 0.035(4) Uani 1 1 d . . . . .
C4 C 0.8316(15) 0.147(3) -0.0701(4) 0.0373(16) Uani 0.5 1 d D . P C 1
H4 H 0.8223 0.0429 -0.0623 0.045 Uiso 0.5 1 calc R U P C 1
C4B C 0.8278(15) 0.208(3) -0.0747(4) 0.0373(16) Uani 0.5 1 d D . P C 2
H4B H 0.8130 0.3105 -0.0825 0.045 Uiso 0.5 1 calc R U P C 2
C5 C 0.7022(15) 0.205(3) -0.0766(4) 0.0373(16) Uani 0.5 1 d D . P C 1
H5 H 0.7144 0.3082 -0.0848 0.045 Uiso 0.5 1 calc R U P C 1
C5B C 0.6995(15) 0.143(3) -0.0714(4) 0.0373(16) Uani 0.5 1 d D . P C 2
H5B H 0.7106 0.0406 -0.0625 0.045 Uiso 0.5 1 calc R U P C 2
C6B C 0.6359(14) 0.1340(19) -0.1108(4) 0.0373(16) Uani 1 1 d D . . . .
H6BA H 0.5907 0.0498 -0.1005 0.045 Uiso 0.5 1 calc R U P C 1
H6BB H 0.5748 0.2039 -0.1204 0.045 Uiso 0.5 1 calc R U P C 1
H6BC H 0.5795 0.2169 -0.1132 0.045 Uiso 0.5 1 calc R U P C 2
H6BD H 0.5865 0.0445 -0.1116 0.045 Uiso 0.5 1 calc R U P C 2
C7 C 0.709(2) 0.081(4) -0.1460(7) 0.0373(16) Uani 0.5 1 d D . P C 1
H7A H 0.6681 0.1150 -0.1698 0.045 Uiso 0.5 1 calc R U P C 1
H7B H 0.7081 -0.0259 -0.1463 0.045 Uiso 0.5 1 calc R U P C 1
C7B C 0.721(2) 0.134(4) -0.1460(7) 0.0373(16) Uani 0.5 1 d D . P C 2
H7BA H 0.6793 0.0855 -0.1677 0.045 Uiso 0.5 1 calc R U P C 2
H7BB H 0.7351 0.2361 -0.1539 0.045 Uiso 0.5 1 calc R U P C 2
C8 C 0.842(2) 0.133(4) -0.1468(6) 0.0373(16) Uani 0.5 1 d D . P C 1
H8A H 0.8891 0.0646 -0.1630 0.045 Uiso 0.5 1 calc R U P C 1
H8B H 0.8445 0.2283 -0.1597 0.045 Uiso 0.5 1 calc R U P C 1
C8B C 0.846(2) 0.062(4) -0.1406(8) 0.0373(16) Uani 0.5 1 d D . P C 2
H8BA H 0.8368 -0.0413 -0.1336 0.045 Uiso 0.5 1 calc R U P C 2
H8BB H 0.8952 0.0686 -0.1646 0.045 Uiso 0.5 1 calc R U P C 2
C9B C 0.9068(14) 0.1469(19) -0.1076(4) 0.0373(16) Uani 1 1 d D . . . .
H9BC H 0.9685 0.0829 -0.0957 0.045 Uiso 0.5 1 calc R U P C 2
H9BD H 0.9510 0.2292 -0.1193 0.045 Uiso 0.5 1 calc R U P C 2
H9BA H 0.9540 0.2380 -0.1081 0.045 Uiso 0.5 1 calc R U P C 1
H9BB H 0.9662 0.0668 -0.1058 0.045 Uiso 0.5 1 calc R U P C 1
C10 C 0.7862(17) 0.453(2) 0.1417(5) 0.041(5) Uani 1 1 d . . . . .
C11 C 0.796(2) 0.537(3) 0.1793(6) 0.086(4) Uani 1 1 d D . . . .
H11 H 0.7670 0.6385 0.1756 0.103 Uiso 0.5 1 calc R U P D 1
H11A H 0.7337 0.6155 0.1799 0.103 Uiso 0.5 1 calc R U P D 2
C12 C 0.729(4) 0.465(6) 0.2131(9) 0.086(4) Uani 0.5 1 d D . P E 1
H12A H 0.6977 0.3685 0.2053 0.103 Uiso 0.5 1 calc R U P E 1
H12B H 0.6592 0.5250 0.2214 0.103 Uiso 0.5 1 calc R U P E 1
C12B C 0.924(3) 0.602(6) 0.1853(12) 0.086(4) Uani 0.5 1 d D . P E 2
H12C H 0.9196 0.7089 0.1842 0.103 Uiso 0.5 1 calc R U P E 2
H12D H 0.9793 0.5679 0.1648 0.103 Uiso 0.5 1 calc R U P E 2
C13 C 0.821(3) 0.449(3) 0.2463(10) 0.086(4) Uani 0.5 1 d D . P E 1
H13 H 0.7992 0.3857 0.2686 0.103 Uiso 0.5 1 calc R U P E 1
C13B C 0.970(3) 0.553(3) 0.2252(9) 0.086(4) Uani 0.5 1 d D . P E 2
H13B H 1.0574 0.5670 0.2316 0.103 Uiso 0.5 1 calc R U P E 2
C14 C 0.923(3) 0.398(3) 0.2189(8) 0.086(4) Uani 1 1 d D . . . .
H14A H 0.8985 0.3117 0.2037 0.103 Uiso 0.5 1 calc R U P E 1
H14B H 0.9998 0.3787 0.2326 0.103 Uiso 0.5 1 calc R U P E 1
H14C H 0.9390 0.3329 0.2410 0.103 Uiso 0.5 1 calc R U P E 2
H14D H 0.9520 0.3538 0.1945 0.103 Uiso 0.5 1 calc R U P E 2
C15 C 0.928(3) 0.536(3) 0.1941(11) 0.086(4) Uani 0.5 1 d D . P E 1
H15 H 0.9916 0.5354 0.1735 0.103 Uiso 0.5 1 calc R U P E 1
C15B C 0.789(3) 0.447(4) 0.2167(9) 0.086(4) Uani 0.5 1 d D . P E 2
H15B H 0.7310 0.3644 0.2147 0.103 Uiso 0.5 1 calc R U P E 2
C16 C 0.942(4) 0.657(5) 0.2243(10) 0.086(4) Uani 0.5 1 d D . P E 1
H16 H 0.9847 0.7462 0.2227 0.103 Uiso 0.5 1 calc R U P E 1
C16B C 0.753(3) 0.556(5) 0.2486(12) 0.086(4) Uani 0.5 1 d D . P E 2
H16B H 0.6779 0.5821 0.2599 0.103 Uiso 0.5 1 calc R U P E 2
C17 C 0.873(2) 0.600(3) 0.2548(8) 0.086(4) Uani 1 1 d D . . . .
H17 H 0.8602 0.6500 0.2784 0.103 Uiso 0.5 1 calc R U P E 1
H17A H 0.8944 0.6577 0.2765 0.103 Uiso 0.5 1 calc R U P E 2

loop_
_atom_site_aniso_label
_atom_site_aniso_U_11
_atom_site_aniso_U_22
_atom_site_aniso_U_33
_atom_site_aniso_U_23
_atom_site_aniso_U_13
_atom_site_aniso_U_12
Pt1 0.0267(4) 0.0358(4) 0.0374(4) -0.0031(3) -0.0001(3) 0.0002(3)
O1 0.029(6) 0.036(7) 0.039(7) -0.009(6) -0.002(5) -0.008(5)
O2 0.025(6) 0.045(8) 0.042(8) 0.000(6) 0.003(5) 0.010(6)
O3 0.033(7) 0.051(9) 0.050(8) -0.014(7) 0.002(6) -0.006(7)
O4 0.032(7) 0.042(8) 0.050(8) -0.011(7) 0.001(6) 0.008(6)
O5 0.068(9) 0.039(8) 0.053(8) -0.008(7) 0.002(7) 0.012(8)
N1 0.041(4) 0.026(4) 0.045(3) -0.006(3) -0.001(3) 0.000(3)
N2 0.041(4) 0.026(4) 0.045(3) -0.006(3) -0.001(3) 0.000(3)
N3 0.032(8) 0.043(9) 0.038(7) -0.001(7) 0.001(7) 0.004(8)
C1 0.027(9) 0.041(12) 0.035(10) -0.001(9) 0.003(7) 0.010(8)
C2 0.030(8) 0.024(8) 0.034(8) 0.003(6) 0.005(7) -0.001(8)
C3 0.031(9) 0.036(11) 0.037(10) -0.001(9) 0.004(7) -0.004(8)
C4 0.041(4) 0.026(4) 0.045(3) -0.006(3) -0.001(3) 0.000(3)
C4B 0.041(4) 0.026(4) 0.045(3) -0.006(3) -0.001(3) 0.000(3)
C5 0.041(4) 0.026(4) 0.045(3) -0.006(3) -0.001(3) 0.000(3)
C5B 0.041(4) 0.026(4) 0.045(3) -0.006(3) -0.001(3) 0.000(3)
C6B 0.041(4) 0.026(4) 0.045(3) -0.006(3) -0.001(3) 0.000(3)
C7 0.041(4) 0.026(4) 0.045(3) -0.006(3) -0.001(3) 0.000(3)
C7B 0.041(4) 0.026(4) 0.045(3) -0.006(3) -0.001(3) 0.000(3)
C8 0.041(4) 0.026(4) 0.045(3) -0.006(3) -0.001(3) 0.000(3)
C8B 0.041(4) 0.026(4) 0.045(3) -0.006(3) -0.001(3) 0.000(3)
C9B 0.041(4) 0.026(4) 0.045(3) -0.006(3) -0.001(3) 0.000(3)
C10 0.046(12) 0.036(11) 0.041(10) 0.001(8) 0.002(8) -0.007(9)
C11 0.112(11) 0.075(9) 0.071(7) -0.004(7) -0.031(7) 0.001(9)
C12 0.112(11) 0.075(9) 0.071(7) -0.004(7) -0.031(7) 0.001(9)
C12B 0.112(11) 0.075(9) 0.071(7) -0.004(7) -0.031(7) 0.001(9)
C13 0.112(11) 0.075(9) 0.071(7) -0.004(7) -0.031(7) 0.001(9)
C13B 0.112(11) 0.075(9) 0.071(7) -0.004(7) -0.031(7) 0.001(9)
C14 0.112(11) 0.075(9) 0.071(7) -0.004(7) -0.031(7) 0.001(9)
C15 0.112(11) 0.075(9) 0.071(7) -0.004(7) -0.031(7) 0.001(9)
C15B 0.112(11) 0.075(9) 0.071(7) -0.004(7) -0.031(7) 0.001(9)
C16 0.112(11) 0.075(9) 0.071(7) -0.004(7) -0.031(7) 0.001(9)
C16B 0.112(11) 0.075(9) 0.071(7) -0.004(7) -0.031(7) 0.001(9)
C17 0.112(11) 0.075(9) 0.071(7) -0.004(7) -0.031(7) 0.001(9)

loop_
_atom_type_symbol
_atom_type_description
_atom_type_scat_dispersion_real
_atom_type_scat_dispersion_imag
_atom_type_scat_source
C C 0.0181 0.0091 'International Tables Vol C Tables 4.2.6.8 and 6.1.1.4'
H H 0.0000 0.0000 'International Tables Vol C Tables 4.2.6.8 and 6.1.1.4'
N N 0.0311 0.0180 'International Tables Vol C Tables 4.2.6.8 and 6.1.1.4'
O O 0.0492 0.0322 'International Tables Vol C Tables 4.2.6.8 and 6.1.1.4'
Pt Pt -4.5932 6.9264 'International Tables Vol C Tables 4.2.6.8 and 6.1.1.4'

loop_
_geom_angle_atom_site_label_1
_geom_angle_atom_site_label_2
_geom_angle_atom_site_label_3
_geom_angle
O1 Pt1 O2 89.6(4)
O1 Pt1 N1 93.1(5)
O1 Pt1 N2 172.6(5)
N1 Pt1 O2 173.0(5)
N1 Pt1 N2 81.8(5)
N2 Pt1 O2 94.9(5)
C1 O1 Pt1 121.5(11)
C3 O2 Pt1 122.4(11)
Pt1 N1 H1AA 109.0
Pt1 N1 H1AB 109.0
Pt1 N1 H1BC 111.2
Pt1 N1 H1BD 111.2
H1AA N1 H1AB 107.8
H1BC N1 H1BD 109.1
C4 N1 Pt1 112.9(12)
C4 N1 H1AA 109.0
C4 N1 H1AB 109.0
C4B N1 Pt1 103.0(10)
C4B N1 H1BC 111.2
C4B N1 H1BD 111.2
Pt1 N2 H2AA 111.2
Pt1 N2 H2AB 111.2
Pt1 N2 H2BC 109.1
Pt1 N2 H2BD 109.1
H2AA N2 H2AB 109.1
H2BC N2 H2BD 107.8
C5 N2 Pt1 103.1(10)
C5 N2 H2AA 111.2
C5 N2 H2AB 111.2
C5B N2 Pt1 112.5(12)
C5B N2 H2BC 109.1
C5B N2 H2BD 109.1
C2 N3 H3 119.7
C10 N3 H3 119.7
C10 N3 C2 120.6(15)
O1 C1 C2 118.1(16)
O3 C1 O1 121.8(16)
O3 C1 C2 120.0(15)
N3 C2 C1 111.6(14)
N3 C2 H2 108.4
N3 C2 C3 111.4(14)
C1 C2 H2 108.4
C3 C2 C1 108.5(12)
C3 C2 H2 108.4
O2 C3 C2 116.1(15)
O4 C3 O2 123.1(17)
O4 C3 C2 120.8(16)
N1 C4 H4 106.5
N1 C4 C5 107.8(14)
N1 C4 C9B 117.2(13)
C5 C4 H4 106.5
C9B C4 H4 106.5
C9B C4 C5 111.9(14)
N1 C4B H4B 104.0
N1 C4B C5B 110.0(14)
N1 C4B C9B 117.4(13)
C5B C4B H4B 104.0
C9B C4B H4B 104.0
C9B C4B C5B 115.6(15)
N2 C5 C4 110.6(14)
N2 C5 H5 104.7
N2 C5 C6B 117.3(13)
C4 C5 H5 104.7
C6B C5 C4 113.5(14)
C6B C5 H5 104.7
N2 C5B C4B 107.9(14)
N2 C5B H5B 106.2
N2 C5B C6B 117.7(13)
C4B C5B H5B 106.2
C6B C5B C4B 111.7(14)
C6B C5B H5B 106.2
C5 C6B H6BA 107.4
C5 C6B H6BB 107.4
C5B C6B H6BC 108.5
C5B C6B H6BD 108.5
C5B C6B C7B 115.2(17)
H6BA C6B H6BB 106.9
H6BC C6B H6BD 107.5
C7 C6B C5 119.8(16)
C7 C6B H6BA 107.4
C7 C6B H6BB 107.4
C7B C6B H6BC 108.5
C7B C6B H6BD 108.5
C6B C7 H7A 108.6
C6B C7 H7B 108.6
C6B C7 C8 114(2)
H7A C7 H7B 107.6
C8 C7 H7A 108.6
C8 C7 H7B 108.6
C6B C7B H7BA 108.1
C6B C7B H7BB 108.1
H7BA C7B H7BB 107.3
C8B C7B C6B 117(2)
C8B C7B H7BA 108.1
C8B C7B H7BB 108.1
C7 C8 H8A 108.1
C7 C8 H8B 108.1
H8A C8 H8B 107.3
C9B C8 C7 117(2)
C9B C8 H8A 108.1
C9B C8 H8B 108.1
C7B C8B H8BA 110.8
C7B C8B H8BB 110.8
H8BA C8B H8BB 108.9
C9B C8B C7B 105(2)
C9B C8B H8BA 110.8
C9B C8B H8BB 110.8
C4 C9B H9BA 107.4
C4 C9B H9BB 107.4
C4B C9B C8B 119.5(17)
C4B C9B H9BC 107.5
C4B C9B H9BD 107.5
C8 C9B C4 119.7(16)
C8 C9B H9BA 107.4
C8 C9B H9BB 107.4
C8B C9B H9BC 107.5
C8B C9B H9BD 107.5
H9BC C9B H9BD 107.0
H9BA C9B H9BB 106.9
O5 C10 N3 122.7(18)
O5 C10 C11 121.6(19)
N3 C10 C11 115.6(18)
C10 C11 H11 110.5
C10 C11 H11A 109.9
C10 C11 C12 113(3)
C10 C11 C12B 112(3)
C10 C11 C15 111(2)
C10 C11 C15B 116(2)
C12 C11 H11 110.5
C12 C11 C15 101(3)
C12B C11 H11A 109.9
C12B C11 C15B 98(3)
C15 C11 H11 110.5
C15B C11 H11A 109.9
C11 C12 H12A 110.4
C11 C12 H12B 110.4
C11 C12 C13 107(3)
H12A C12 H12B 108.6
C13 C12 H12A 110.4
C13 C12 H12B 110.4
C11 C12B H12C 110.1
C11 C12B H12D 110.1
C11 C12B C13B 108(3)
H12C C12B H12D 108.5
C13B C12B H12C 110.1
C13B C12B H12D 110.1
C12 C13 H13 118.2
C14 C13 C12 93(3)
C14 C13 H13 118.2
C14 C13 C17 97(2)
C17 C13 C12 108(3)
C17 C13 H13 118.2
C12B C13B H13B 118.7
C14 C13B C12B 92(3)
C14 C13B H13B 118.7
C17 C13B C12B 107(3)
C17 C13B H13B 118.7
C17 C13B C14 97(2)
C13 C14 H14A 112.4
C13 C14 H14B 112.4
C13 C14 C15 97(3)
C13B C14 H14C 113.1
C13B C14 H14D 113.1
C13B C14 C15B 93(3)
H14A C14 H14B 110.0
H14C C14 H14D 110.5
C15 C14 H14A 112.4
C15 C14 H14B 112.4
C15B C14 H14C 113.1
C15B C14 H14D 113.1
C11 C15 H15 114.9
C14 C15 C11 99(2)
C14 C15 H15 114.9
C14 C15 C16 103(3)
C16 C15 C11 108(3)
C16 C15 H15 114.9
C11 C15B C14 99(2)
C11 C15B H15B 112.7
C11 C15B C16B 105(3)
C14 C15B H15B 112.7
C16B C15B C14 114(3)
C16B C15B H15B 112.7
C15 C16 H16 129.7
C17 C16 C15 101(3)
C17 C16 H16 129.7
C15B C16B H16B 133.2
C17 C16B C15B 94(3)
C17 C16B H16B 133.2
C13 C17 H17 123.2
C13B C17 H17A 121.2
C16 C17 C13 114(3)
C16 C17 H17 123.2
C16B C17 C13B 118(3)
C16B C17 H17A 121.2

loop_
_geom_bond_atom_site_label_1
_geom_bond_atom_site_label_2
_geom_bond_distance
Pt1 O1 2.023(11)
Pt1 O2 2.039(12)
Pt1 N1 2.035(15)
Pt1 N2 2.037(14)
O1 C1 1.28(2)
O2 C3 1.29(2)
O3 C1 1.24(2)
O4 C3 1.23(2)
O5 C10 1.25(2)
N1 H1AA 0.9900
N1 H1AB 0.9900
N1 H1BC 0.9900
N1 H1BD 0.9900
N1 C4 1.403(5)
N1 C4B 1.401(5)
N2 H2AA 0.9900
N2 H2AB 0.9900
N2 H2BC 0.9900
N2 H2BD 0.9900
N2 C5 1.404(5)
N2 C5B 1.400(5)
N3 H3 0.8800
N3 C2 1.426(19)
N3 C10 1.32(2)
C1 C2 1.54(2)
C2 H2 1.0000
C2 C3 1.52(2)
C4 H4 1.0000
C4 C5 1.541(5)
C4 C9B 1.540(5)
C4B H4B 1.0000
C4B C5B 1.539(5)
C4B C9B 1.538(5)
C5 H5 1.0000
C5 C6B 1.540(5)
C5B H5B 1.0000
C5B C6B 1.537(5)
C6B H6BA 0.9900
C6B H6BB 0.9900
C6B H6BC 0.9900
C6B H6BD 0.9900
C6B C7 1.538(5)
C6B C7B 1.540(5)
C7 H7A 0.9900
C7 H7B 0.9900
C7 C8 1.539(5)
C7B H7BA 0.9900
C7B H7BB 0.9900
C7B C8B 1.540(5)
C8 H8A 0.9900
C8 H8B 0.9900
C8 C9B 1.539(5)
C8B H8BA 0.9900
C8B H8BB 0.9900
C8B C9B 1.539(5)
C9B H9BC 0.9900
C9B H9BD 0.9900
C9B H9BA 0.9900
C9B H9BB 0.9900
C10 C11 1.52(3)
C11 H11 1.0000
C11 H11A 1.0000
C11 C12 1.540(5)
C11 C12B 1.539(5)
C11 C15 1.540(5)
C11 C15B 1.540(5)
C12 H12A 0.9900
C12 H12B 0.9900
C12 C13 1.540(5)
C12B H12C 0.9900
C12B H12D 0.9900
C12B C13B 1.540(5)
C13 H13 1.0000
C13 C14 1.539(5)
C13 C17 1.540(5)
C13B H13B 1.0000
C13B C14 1.539(5)
C13B C17 1.539(5)
C14 H14A 0.9900
C14 H14B 0.9900
C14 H14C 0.9900
C14 H14D 0.9900
C14 C15 1.540(5)
C14 C15B 1.541(5)
C15 H15 1.0000
C15 C16 1.540(5)
C15B H15B 1.0000
C15B C16B 1.540(5)
C16 H16 0.9500
C16 C17 1.399(5)
C16B H16B 0.9500
C16B C17 1.399(5)
C17 H17 0.9500
C17 H17A 0.9500
